data_2203718
loop_
_publ_author_name
'Nockemann, Peter'
'Meyer, Gerd'

_publ_section_title
;
 Poly[[dibromomercury(II)]-di-\m-pyrazine-\k^4^<i>N:N</i>']
;
_journal_issue 6
_journal_name_full 'Acta Crystallographica Section E'
_journal_page_first m747
_journal_page_last m748
_journal_paper_doi 10.1107/S1600536804010438
_journal_volume 60
_journal_year 2004
_chemical_formula_iupac '[Hg Br2 (C4 H4 N2)]'
_chemical_formula_moiety 'C8 H8 Br2 Hg N4'
_chemical_formula_sum 'C8 H8 Br2 Hg N4'
_chemical_formula_weight 520.59
_chemical_name_systematic
;
Poly[[dibromomercury(II)]-di-\m-pyrazine-k^4^N:N']
;
_space_group_IT_number 62
_symmetry_cell_setting orthorhombic
_symmetry_space_group_name_Hall '-P 2ac 2n'
_symmetry_space_group_name_H-M 'P n m a'
_atom_sites_solution_hydrogens geom
_atom_sites_solution_primary direct
_atom_sites_solution_secondary difmap
_audit_creation_method SHELXL-97
_cell_angle_alpha 90.00
_cell_angle_beta 90.00
_cell_angle_gamma 90.00
_cell_formula_units_Z 4
_cell_length_a 11.5603(10)
_cell_length_b 8.3073(19)
_cell_length_c 12.9906(16)
_cell_measurement_reflns_used 12170
_cell_measurement_temperature 293(2)
_cell_measurement_theta_max 24.00
_cell_measurement_theta_min 2.36
_cell_volume 1247.6(3)
_computing_cell_refinement 'X-STEP32 (Stoe & Cie, 2000)'
_computing_data_collection 'X-AREA (Stoe & Cie, 2001)'
_computing_data_reduction 'X-RED (Stoe & Cie, 2001)'
_computing_molecular_graphics 'DIAMOND (Brandenburg, 1999)'
_computing_publication_material SHELXL97
_computing_structure_refinement 'SHELXL97 (Sheldrick, 1997)'
_computing_structure_solution 'SHELXS97 (Sheldrick, 1997)'
_diffrn_ambient_temperature 293(2)
_diffrn_measured_fraction_theta_full 1.000
_diffrn_measured_fraction_theta_max 1.000
_diffrn_measurement_device_type 'Stoe IPDS-I'
_diffrn_measurement_method \f
_diffrn_radiation_monochromator graphite
_diffrn_radiation_source 'fine-focus sealed tube'
_diffrn_radiation_type MoK\a
_diffrn_radiation_wavelength 0.71073
_diffrn_reflns_av_R_equivalents 0.0861
_diffrn_reflns_av_sigmaI/netI 0.0427
_diffrn_reflns_limit_h_max 14
_diffrn_reflns_limit_h_min -14
_diffrn_reflns_limit_k_max 10
_diffrn_reflns_limit_k_min -9
_diffrn_reflns_limit_l_max 16
_diffrn_reflns_limit_l_min -16
_diffrn_reflns_number 15175
_diffrn_reflns_theta_full 25.99
_diffrn_reflns_theta_max 25.99
_diffrn_reflns_theta_min 2.36
_diffrn_standards_decay_% 0
_diffrn_standards_interval_count 0
_diffrn_standards_interval_time 0
_diffrn_standards_number 0
_exptl_absorpt_coefficient_mu 18.717
_exptl_absorpt_correction_T_max 0.5385
_exptl_absorpt_correction_T_min 0.2290
_exptl_absorpt_correction_type numerical
_exptl_absorpt_process_details '(X-SHAPE; Stoe & Cie, 1998)'
_exptl_crystal_colour brown
_exptl_crystal_density_diffrn 2.772
_exptl_crystal_density_method 'not measured'
_exptl_crystal_description prism
_exptl_crystal_F_000 936
_exptl_crystal_size_max 0.3
_exptl_crystal_size_mid 0.2
_exptl_crystal_size_min 0.2
_refine_diff_density_max 0.769
_refine_diff_density_min -0.576
_refine_ls_extinction_coef 0.00104(6)
_refine_ls_extinction_expression Fc^*^=kFc[1+0.001xFc^2^\l^3^/sin(2\q)]^-1/4^
_refine_ls_extinction_method SHELXL97
_refine_ls_goodness_of_fit_ref 0.849
_refine_ls_hydrogen_treatment constr
_refine_ls_matrix_type full
_refine_ls_number_parameters 74
_refine_ls_number_reflns 1316
_refine_ls_number_restraints 0
_refine_ls_restrained_S_all 0.849
_refine_ls_R_factor_all 0.0486
_refine_ls_R_factor_gt 0.0231
_refine_ls_shift/su_max 0.000
_refine_ls_shift/su_mean 0.000
_refine_ls_structure_factor_coef Fsqd
_refine_ls_weighting_details 'calc w = 1/[\s^2^(Fo^2^)+(0.0115P)^2^] where P = (Fo^2^+2Fc^2^)/3'
_refine_ls_weighting_scheme calc
_refine_ls_wR_factor_gt 0.0342
_refine_ls_wR_factor_ref 0.0376
_reflns_number_gt 916
_reflns_number_total 1316
_reflns_threshold_expression I>2\s(I)
_cod_data_source_file cf6343.cif
_cod_data_source_block I
_cod_depositor_comments
;
The following automatic conversions were performed:
'_geom_bond_publ_flag' value 'Y' changed to 'y' according to
'/home/saulius/struct/CIF-dictionaries/cif_core.dic' dictionary named
'cif_core.dic' version 2.4.1 from 2010-06-29 (11
times).

'_geom_angle_publ_flag' value 'Y' changed to 'y' according to
'/home/saulius/struct/CIF-dictionaries/cif_core.dic' dictionary named
'cif_core.dic' version 2.4.1 from 2010-06-29 (21 time).

Automatic conversion script
Id: cif_fix_enum 1527 2010-12-29 10:47:43Z saulius 

The following automatic conversions were performed:

'_geom_bond_publ_flag' value 'Y' changed to 'y' according to
/home/saulius/struct/CIF-dictionaries/cif_core.dic dictionary named
'cif_core.dic' version 2.4.1 from 2010-06-29 (11
times).

'_geom_angle_publ_flag' value 'Y' changed to 'y' according
to /home/saulius/struct/CIF-dictionaries/cif_core.dic dictionary
named 'cif_core.dic' version 2.4.1 from 2010-06-29 (21 time).

Automatic conversion script
Id: cif_fix_values 1715 2011-07-08 13:25:40Z adriana 
;
_cod_database_code 2203718
_cod_database_fobs_code 2203718

loop_
_symmetry_equiv_pos_as_xyz
'x, y, z'
'-x+1/2, -y, z+1/2'
'x+1/2, -y+1/2, -z+1/2'
'-x, y+1/2, -z'
'-x, -y, -z'
'x-1/2, y, -z-1/2'
'-x-1/2, y-1/2, z-1/2'
'x, -y-1/2, z'

loop_
_atom_site_label
_atom_site_fract_x
_atom_site_fract_y
_atom_site_fract_z
_atom_site_U_iso_or_equiv
_atom_site_adp_type
_atom_site_calc_flag
_atom_site_refinement_flags
_atom_site_occupancy
_atom_site_type_symbol
Hg 0.30513(3) 0.7500 -0.01735(2) 0.04273(11) Uani d S 1 Hg
Br1 0.31147(8) 0.7500 -0.20761(6) 0.0498(2) Uani d S 1 Br
Br2 0.34415(7) 0.7500 0.16952(6) 0.0475(2) Uani d S 1 Br
N1 0.1097(4) 0.5684(6) -0.0083(4) 0.0593(13) Uani d . 1 N
N2 0.3657(3) 0.0818(5) -0.0193(4) 0.0478(11) Uani d . 1 N
C1 0.0458(6) 0.5347(11) -0.0886(5) 0.068(2) Uani d . 1 C
H1 0.0754 0.5551 -0.1539 0.081 Uiso calc R 1 H
C2 0.0631(6) 0.5294(10) 0.0802(5) 0.065(2) Uani d . 1 C
H2 0.1058 0.5459 0.1399 0.078 Uiso calc R 1 H
C3 0.3404(5) 0.1680(8) -0.1021(4) 0.0488(15) Uani d . 1 C
H3 0.3219 0.1144 -0.1627 0.059 Uiso calc R 1 H
C4 0.3930(5) 0.1677(8) 0.0641(5) 0.0517(16) Uani d . 1 C
H4 0.4127 0.1136 0.1243 0.062 Uiso calc R 1 H

loop_
_atom_site_aniso_label
_atom_site_aniso_U_11
_atom_site_aniso_U_22
_atom_site_aniso_U_33
_atom_site_aniso_U_12
_atom_site_aniso_U_13
_atom_site_aniso_U_23
Hg 0.04316(15) 0.0515(2) 0.03352(16) 0.000 0.00078(16) 0.000
Br1 0.0692(5) 0.0462(5) 0.0341(4) 0.000 0.0027(4) 0.000
Br2 0.0583(5) 0.0493(6) 0.0349(5) 0.000 -0.0008(3) 0.000
N1 0.047(2) 0.073(4) 0.058(4) -0.009(2) -0.003(3) 0.005(3)
N2 0.048(2) 0.043(3) 0.052(3) 0.001(2) -0.005(2) 0.002(3)
C1 0.066(4) 0.095(7) 0.043(4) -0.026(4) 0.006(3) 0.009(4)
C2 0.069(5) 0.083(6) 0.042(4) -0.027(4) -0.013(3) 0.012(3)
C3 0.068(4) 0.040(3) 0.039(3) 0.000(3) -0.004(3) -0.002(3)
C4 0.067(4) 0.045(4) 0.044(4) 0.002(3) -0.012(3) 0.006(3)

loop_
_atom_type_symbol
_atom_type_description
_atom_type_scat_dispersion_real
_atom_type_scat_dispersion_imag
_atom_type_scat_source
C C 0.0033 0.0016 'International Tables Vol C Tables 4.2.6.8 and 6.1.1.4'
Br Br -0.2901 2.4595 'International Tables Vol C Tables 4.2.6.8 and 6.1.1.4'
Hg Hg -2.3894 9.2266 'International Tables Vol C Tables 4.2.6.8 and 6.1.1.4'
N N 0.0061 0.0033 'International Tables Vol C Tables 4.2.6.8 and 6.1.1.4'
H H 0.0000 0.0000 'International Tables Vol C Tables 4.2.6.8 and 6.1.1.4'

loop_
_geom_angle_atom_site_label_1
_geom_angle_atom_site_label_2
_geom_angle_atom_site_label_3
_geom_angle_site_symmetry_1
_geom_angle_site_symmetry_3
_geom_angle
_geom_angle_publ_flag
Br2 Hg Br1 . . 167.78(3) y
Br2 Hg N1 . . 96.27(12) y
Br1 Hg N1 . . 93.89(12) y
Br2 Hg N1 . 8_575 96.27(12) y
Br1 Hg N1 . 8_575 93.89(12) y
N1 Hg N1 . 8_575 67.4(2) y
Br2 Hg N2 . 8_565 87.93(11) y
Br1 Hg N2 . 8_565 89.07(11) y
N1 Hg N2 . 8_565 70.56(14) y
N1 Hg N2 8_575 8_565 137.95(13) y
Br2 Hg N2 . 1_565 87.93(11) ?
Br1 Hg N2 . 1_565 89.07(11) ?
N1 Hg N2 . 1_565 137.95(13) ?
N1 Hg N2 8_575 1_565 70.56(14) ?
N2 Hg N2 8_565 1_565 151.49(16) y
C1 N1 C2 . . 114.5(5) y
C1 N1 Hg . . 123.6(4) y
C2 N1 Hg . . 121.1(4) y
C3 N2 C4 . . 115.0(5) y
C3 N2 Hg . 1_545 118.5(4) y
C4 N2 Hg . 1_545 124.7(4) y
N1 C1 C2 . 5_565 122.5(6) y
N1 C1 H1 . . 118.7 ?
C2 C1 H1 5_565 . 118.7 ?
N1 C2 C1 . 5_565 123.0(5) y
N1 C2 H2 . . 118.5 ?
C1 C2 H2 5_565 . 118.5 ?
N2 C3 C3 . 8_565 122.7(3) y
N2 C3 H3 . . 118.6 ?
C3 C3 H3 8_565 . 118.6 ?
N2 C4 C4 . 8_565 122.3(3) y
N2 C4 H4 . . 118.9 ?
C4 C4 H4 8_565 . 118.9 ?

loop_
_geom_bond_atom_site_label_1
_geom_bond_atom_site_label_2
_geom_bond_site_symmetry_2
_geom_bond_distance
_geom_bond_publ_flag
Hg Br2 . 2.4691(10) y
Hg Br1 . 2.4726(9) y
Hg N1 . 2.719(4) y
Hg N1 8_575 2.719(4) ?
Hg N2 8_565 2.844(4) y
Hg N2 1_565 2.844(4) ?
N1 C1 . 1.309(8) y
N1 C2 . 1.310(8) y
N2 C3 . 1.324(7) y
N2 C4 . 1.335(7) y
N2 Hg 1_545 2.844(4) ?
C1 C2 5_565 1.372(8) y
C1 H1 . 0.930 ?
C2 C1 5_565 1.372(8) ?
C2 H2 . 0.930 ?
C3 C3 8_565 1.362(12) y
C3 H3 . 0.930 ?
C4 C4 8_565 1.368(13) y
C4 H4 . 0.930 ?
